data_7035773
loop_
_publ_author_name
'Burrows, Andrew D.'
'Jurcic, Monika'
'Mahon, Mary F.'
'Pierrat, Sandrine'
'Roffe, Gavin W.'
'Windle, Henry J.'
'Spencer, John'

_publ_section_title
;
 Bismuth coordination networks containing deferiprone: synthesis,
 characterisation, stability and antibacterial activity.
;
_journal_issue 31
_journal_name_full 'Dalton transactions (Cambridge, England : 2003)'
_journal_page_first 13814
_journal_page_last 13817
_journal_paper_doi 10.1039/c5dt02458g
_journal_volume 44
_journal_year 2015
_chemical_formula_sum 'C21 H27 Bi N3 O8'
_chemical_formula_weight 658.44
_chemical_name_systematic
; 
 ? 
;
_space_group_IT_number 2
_symmetry_cell_setting triclinic
_symmetry_space_group_name_Hall '-P 1'
_symmetry_space_group_name_H-M 'P -1'
_atom_sites_solution_hydrogens geom
_atom_sites_solution_primary direct
_atom_sites_solution_secondary difmap
_audit_creation_method SHELXL-97
_audit_update_record
;
2015-03-02 deposited with the CCDC.
2015-06-02 downloaded from the CCDC.
;
_cell_angle_alpha 67.243(2)
_cell_angle_beta 86.289(2)
_cell_angle_gamma 61.884(2)
_cell_formula_units_Z 2
_cell_length_a 10.2050(4)
_cell_length_b 10.6890(4)
_cell_length_c 12.8740(3)
_cell_measurement_reflns_used 18773
_cell_measurement_temperature 150(2)
_cell_measurement_theta_max 27.485
_cell_measurement_theta_min 2.910
_cell_volume 1130.18(7)
_computing_cell_refinement 'HKL Scalepack (Otwinowski & Minor 1997)'
_computing_data_collection 'Collect (Bruker AXS BV 1997-2004)'
_computing_data_reduction 'Denzo & Scalepack (Otwinowski, Minor 1997)'
_computing_molecular_graphics 'ORTEX (P.McArdle 1995)'
_computing_publication_material 'SHELXL-97/2 (Sheldrick 1997)'
_computing_structure_refinement 'SHELXL-97/2 (Sheldrick 1997)'
_computing_structure_solution 'SHELXS-97 (Sheldrick 1990)'
_diffrn_ambient_temperature 150(2)
_diffrn_measured_fraction_theta_full 0.985
_diffrn_measured_fraction_theta_max 0.985
_diffrn_measurement_device_type '95mm CCD camera on \k-goniostat'
_diffrn_measurement_method CCD
_diffrn_radiation_monochromator 'horizonally mounted graphite crystal'
_diffrn_radiation_source 'fine-focus sealed tube'
_diffrn_radiation_type MoK\a
_diffrn_radiation_wavelength 0.71073
_diffrn_reflns_av_R_equivalents 0.0614
_diffrn_reflns_av_sigmaI/netI 0.0523
_diffrn_reflns_limit_h_max 13
_diffrn_reflns_limit_h_min -13
_diffrn_reflns_limit_k_max 13
_diffrn_reflns_limit_k_min -13
_diffrn_reflns_limit_l_max 16
_diffrn_reflns_limit_l_min -16
_diffrn_reflns_number 17806
_diffrn_reflns_theta_full 27.55
_diffrn_reflns_theta_max 27.55
_diffrn_reflns_theta_min 3.64
_exptl_absorpt_coefficient_mu 7.853
_exptl_absorpt_correction_T_max 0.467
_exptl_absorpt_correction_T_min 0.336
_exptl_absorpt_correction_type multi-scan
_exptl_absorpt_process_details
;
multi-scan from symmetry-related measurements 
 Sortav (Blessing 1995)
;
_exptl_crystal_colour colorless
_exptl_crystal_density_diffrn 1.935
_exptl_crystal_density_method 'not measured'
_exptl_crystal_description needle
_exptl_crystal_F_000 642
_exptl_crystal_size_max 0.13
_exptl_crystal_size_mid 0.03
_exptl_crystal_size_min 0.03
_refine_diff_density_max 2.159
_refine_diff_density_min -2.069
_refine_diff_density_rms 0.180
_refine_ls_extinction_coef 0.0053(6)
_refine_ls_extinction_expression Fc^*^=kFc[1+0.001xFc^2^\l^3^/sin(2\q)]^-1/4^
_refine_ls_extinction_method SHELXL
_refine_ls_goodness_of_fit_ref 1.072
_refine_ls_hydrogen_treatment mixed
_refine_ls_matrix_type full
_refine_ls_number_parameters 311
_refine_ls_number_reflns 5140
_refine_ls_number_restraints 3
_refine_ls_restrained_S_all 1.071
_refine_ls_R_factor_all 0.0494
_refine_ls_R_factor_gt 0.0380
_refine_ls_shift/su_max 0.000
_refine_ls_shift/su_mean 0.000
_refine_ls_structure_factor_coef Fsqd
_refine_ls_weighting_details 'calc w=1/[\s^2^(Fo^2^)+(0.0450P)^2^+1.4405P] where P=(Fo^2^+2Fc^2^)/3'
_refine_ls_weighting_scheme calc
_refine_ls_wR_factor_gt 0.0834
_refine_ls_wR_factor_ref 0.0878
_reflns_number_gt 4448
_reflns_number_total 5140
_reflns_threshold_expression >2sigma(I)
_cod_data_source_file c5dt02458g2.cif
_cod_data_source_block h13mfm1
_cod_depositor_comments
;
The following automatic conversions were performed:

'_symmetry_cell_setting' value 'Triclinic' changed to 'triclinic'
according to
/usr/data/users/saulius/crontab/automatic-downloads/rss-feeds/RSC/lib/dictionaries/cif_core.dic
dictionary named 'cif_core.dic' version 2.4.2 from 2011-04-26.

Automatic conversion script
Id: cif_fix_values 3271 2015-04-21 07:52:19Z andrius 

 Adding full bibliography for 7035772--7035775.cif.
;
_cod_original_sg_symbol_H-M P-1
_cod_database_code 7035773

loop_
_symmetry_equiv_pos_as_xyz
'x, y, z'
'-x, -y, -z'

loop_
_atom_site_label
_atom_site_type_symbol
_atom_site_fract_x
_atom_site_fract_y
_atom_site_fract_z
_atom_site_U_iso_or_equiv
_atom_site_adp_type
_atom_site_occupancy
_atom_site_symmetry_multiplicity
_atom_site_calc_flag
_atom_site_refinement_flags
Bi1 Bi 0.38659(2) 0.18162(2) 0.347119(16) 0.02563(10) Uani 1 1 d .
O1 O 0.6668(4) 0.1340(5) 0.3074(3) 0.0351(10) Uani 1 1 d .
O2 O 0.6002(4) 0.1153(5) 0.4777(3) 0.0337(9) Uani 1 1 d .
O3 O 0.2980(4) 0.2247(5) 0.5068(3) 0.0304(9) Uani 1 1 d .
O4 O 0.1333(4) 0.2986(5) 0.3171(3) 0.0312(9) Uani 1 1 d .
O5 O 0.3494(5) 0.2784(5) 0.1495(3) 0.0369(10) Uani 1 1 d .
O6 O 0.3617(5) 0.4127(5) 0.2867(3) 0.0334(9) Uani 1 1 d .
O7 O 0.5078(5) 0.1126(6) 0.7078(4) 0.0512(12) Uani 1 1 d D
O8 O 0.3505(5) 0.1836(6) 0.8888(4) 0.0474(12) Uani 1 1 d .
N1 N 0.3188(5) 0.7060(6) 0.0073(4) 0.0290(10) Uani 1 1 d .
N2 N -0.1552(5) 0.4032(6) 0.4933(4) 0.0292(10) Uani 1 1 d .
N3 N 0.1674(5) 0.2050(6) 1.0018(4) 0.0350(11) Uani 1 1 d .
C1 C 0.6971(6) 0.1041(7) 0.4096(5) 0.0288(12) Uani 1 1 d .
C2 C 0.8542(6) 0.0511(6) 0.4563(5) 0.0274(11) Uani 1 1 d .
C3 C 0.9691(6) 0.0171(6) 0.3899(5) 0.0271(11) Uani 1 1 d .
H3 H 0.9478 0.0277 0.3153 0.033 Uiso 1 1 calc R
C4 C 0.8852(6) 0.0324(6) 0.5670(5) 0.0270(11) Uani 1 1 d .
H4 H 0.8073 0.0534 0.6127 0.032 Uiso 1 1 calc R
C5 C 0.1538(6) 0.2786(6) 0.5060(5) 0.0271(11) Uani 1 1 d .
C6 C 0.0804(6) 0.3011(7) 0.5978(5) 0.0306(12) Uani 1 1 d .
H6 H 0.1368 0.2730 0.6666 0.037 Uiso 1 1 calc R
C7 C -0.0715(7) 0.3629(7) 0.5892(5) 0.0322(13) Uani 1 1 d .
H7 H -0.1197 0.3781 0.6523 0.039 Uiso 1 1 calc R
C8 C -0.0894(6) 0.3800(7) 0.4016(5) 0.0289(12) Uani 1 1 d .
C9 C 0.0654(6) 0.3199(6) 0.4056(5) 0.0271(11) Uani 1 1 d .
C10 C -0.3187(7) 0.4709(8) 0.4881(6) 0.0382(14) Uani 1 1 d .
H10A H -0.3484 0.3949 0.4907 0.057 Uiso 1 1 calc R
H10B H -0.3675 0.5637 0.4170 0.057 Uiso 1 1 calc R
H10C H -0.3495 0.4992 0.5530 0.057 Uiso 1 1 calc R
C11 C -0.1851(7) 0.4231(7) 0.2971(5) 0.0347(13) Uani 1 1 d .
H11A H -0.2503 0.3758 0.3184 0.052 Uiso 1 1 calc R
H11B H -0.1207 0.3856 0.2443 0.052 Uiso 1 1 calc R
H11C H -0.2469 0.5362 0.2603 0.052 Uiso 1 1 calc R
C12 C 0.3388(6) 0.4138(7) 0.1032(5) 0.0326(13) Uani 1 1 d .
C13 C 0.3185(6) 0.4978(7) -0.0171(5) 0.0320(12) Uani 1 1 d .
H13 H 0.3113 0.4534 -0.0663 0.038 Uiso 1 1 calc R
C14 C 0.3095(7) 0.6356(7) -0.0613(5) 0.0338(13) Uani 1 1 d .
H14 H 0.2964 0.6883 -0.1417 0.041 Uiso 1 1 calc R
C15 C 0.3397(7) 0.6292(7) 0.1237(5) 0.0341(13) Uani 1 1 d .
C16 C 0.3466(6) 0.4859(6) 0.1707(5) 0.0267(11) Uani 1 1 d .
C17 C 0.3100(8) 0.8579(7) -0.0485(6) 0.0430(16) Uani 1 1 d .
H17A H 0.2296 0.9315 -0.0228 0.064 Uiso 1 1 calc R
H17B H 0.2886 0.8946 -0.1312 0.064 Uiso 1 1 calc R
H17C H 0.4059 0.8497 -0.0292 0.064 Uiso 1 1 calc R
C18 C 0.3575(8) 0.7039(8) 0.1943(6) 0.0424(15) Uani 1 1 d .
H18A H 0.4302 0.7401 0.1659 0.064 Uiso 1 1 calc R
H18B H 0.3934 0.6285 0.2736 0.064 Uiso 1 1 calc R
H18C H 0.2604 0.7923 0.1898 0.064 Uiso 1 1 calc R
C19 C 0.3102(7) 0.1498(8) 0.9833(6) 0.0385(14) Uani 1 1 d .
H19 H 0.3861 0.0794 1.0476 0.046 Uiso 1 1 calc R
C20 C 0.1319(8) 0.1597(10) 1.1173(6) 0.0512(18) Uani 1 1 d .
H20A H 0.0916 0.2484 1.1384 0.077 Uiso 1 1 calc R
H20B H 0.2232 0.0744 1.1698 0.077 Uiso 1 1 calc R
H20C H 0.0571 0.1256 1.1214 0.077 Uiso 1 1 calc R
C21 C 0.0455(8) 0.3176(11) 0.9090(7) 0.063(2) Uani 1 1 d .
H21A H -0.0191 0.2746 0.9046 0.094 Uiso 1 1 calc R
H21B H 0.0865 0.3423 0.8374 0.094 Uiso 1 1 calc R
H21C H -0.0134 0.4122 0.9223 0.094 Uiso 1 1 calc R
H7A H 0.426(5) 0.188(7) 0.645(4) 0.076 Uiso 1 1 d D
H7B H 0.447(6) 0.131(9) 0.768(4) 0.076 Uiso 1 1 d D

loop_
_atom_site_aniso_label
_atom_site_aniso_U_11
_atom_site_aniso_U_22
_atom_site_aniso_U_33
_atom_site_aniso_U_23
_atom_site_aniso_U_13
_atom_site_aniso_U_12
Bi1 0.02489(13) 0.02808(14) 0.01974(13) -0.00370(9) -0.00034(7) -0.01399(10)
O1 0.034(2) 0.050(3) 0.019(2) -0.0079(19) 0.0036(16) -0.023(2)
O2 0.027(2) 0.048(3) 0.026(2) -0.0136(19) 0.0027(16) -0.0187(19)
O3 0.0233(19) 0.034(2) 0.027(2) -0.0064(17) -0.0015(15) -0.0127(17)
O4 0.028(2) 0.038(2) 0.024(2) -0.0077(18) -0.0022(16) -0.0159(18)
O5 0.043(2) 0.039(2) 0.025(2) -0.0052(19) 0.0003(18) -0.023(2)
O6 0.035(2) 0.034(2) 0.030(2) -0.0094(18) 0.0043(17) -0.0184(19)
O7 0.046(3) 0.060(3) 0.034(2) -0.019(2) -0.005(2) -0.014(2)
O8 0.043(3) 0.046(3) 0.049(3) -0.016(2) 0.019(2) -0.022(2)
N1 0.029(2) 0.029(2) 0.024(2) -0.003(2) 0.0029(19) -0.015(2)
N2 0.028(2) 0.031(3) 0.034(3) -0.014(2) 0.008(2) -0.018(2)
N3 0.028(3) 0.041(3) 0.035(3) -0.017(2) 0.005(2) -0.015(2)
C1 0.029(3) 0.030(3) 0.025(3) -0.005(2) 0.003(2) -0.018(2)
C2 0.028(3) 0.026(3) 0.023(3) -0.004(2) -0.001(2) -0.012(2)
C3 0.026(3) 0.028(3) 0.024(3) -0.005(2) 0.002(2) -0.014(2)
C4 0.030(3) 0.028(3) 0.024(3) -0.007(2) 0.006(2) -0.017(2)
C5 0.025(3) 0.022(3) 0.028(3) -0.002(2) -0.002(2) -0.013(2)
C6 0.034(3) 0.033(3) 0.026(3) -0.011(2) 0.002(2) -0.018(3)
C7 0.032(3) 0.035(3) 0.032(3) -0.013(3) 0.008(2) -0.019(3)
C8 0.032(3) 0.026(3) 0.027(3) -0.004(2) 0.001(2) -0.017(2)
C9 0.030(3) 0.024(3) 0.027(3) -0.007(2) 0.005(2) -0.015(2)
C10 0.027(3) 0.044(4) 0.042(4) -0.015(3) 0.004(3) -0.018(3)
C11 0.029(3) 0.038(3) 0.033(3) -0.010(3) -0.002(2) -0.016(3)
C12 0.027(3) 0.038(3) 0.035(3) -0.013(3) 0.003(2) -0.019(3)
C13 0.032(3) 0.035(3) 0.028(3) -0.010(3) 0.003(2) -0.018(3)
C14 0.037(3) 0.039(3) 0.019(3) -0.005(2) 0.002(2) -0.018(3)
C15 0.033(3) 0.036(3) 0.031(3) -0.007(3) 0.003(2) -0.020(3)
C16 0.022(3) 0.026(3) 0.027(3) -0.003(2) 0.002(2) -0.014(2)
C17 0.051(4) 0.032(3) 0.044(4) -0.007(3) 0.010(3) -0.025(3)
C18 0.049(4) 0.047(4) 0.046(4) -0.023(3) 0.009(3) -0.031(3)
C19 0.033(3) 0.034(3) 0.049(4) -0.017(3) 0.004(3) -0.017(3)
C20 0.041(4) 0.077(5) 0.039(4) -0.025(4) 0.012(3) -0.031(4)
C21 0.031(4) 0.085(6) 0.048(4) -0.013(4) 0.002(3) -0.020(4)

loop_
_atom_type_symbol
_atom_type_description
_atom_type_scat_dispersion_real
_atom_type_scat_dispersion_imag
_atom_type_scat_source
C C 0.0033 0.0016 'International Tables Vol C Tables 4.2.6.8 and 6.1.1.4'
H H 0.0000 0.0000 'International Tables Vol C Tables 4.2.6.8 and 6.1.1.4'
O O 0.0106 0.0060 'International Tables Vol C Tables 4.2.6.8 and 6.1.1.4'
Bi Bi -4.1077 10.2566 'International Tables Vol C Tables 4.2.6.8 and 6.1.1.4'
N N 0.0061 0.0033 'International Tables Vol C Tables 4.2.6.8 and 6.1.1.4'

loop_
_geom_angle_atom_site_label_1
_geom_angle_atom_site_label_2
_geom_angle_atom_site_label_3
_geom_angle
_geom_angle_site_symmetry_1
O6 Bi1 O4 86.74(15) .
O6 Bi1 O3 84.30(14) .
O4 Bi1 O3 71.85(13) .
O6 Bi1 O5 74.09(15) .
O4 Bi1 O5 80.97(14) .
O3 Bi1 O5 146.10(15) .
O6 Bi1 O2 82.62(15) .
O4 Bi1 O2 142.24(14) .
O3 Bi1 O2 71.10(13) .
O5 Bi1 O2 129.53(14) .
O6 Bi1 O1 76.90(14) .
O4 Bi1 O1 158.20(14) .
O3 Bi1 O1 119.84(12) .
O5 Bi1 O1 80.74(13) .
O2 Bi1 O1 50.27(12) .
C1 O1 Bi1 88.4(3) .
C1 O2 Bi1 98.3(3) .
C5 O3 Bi1 114.9(3) .
C9 O4 Bi1 115.4(3) .
C12 O5 Bi1 111.9(4) .
C16 O6 Bi1 114.4(3) .
H7A O7 H7B 95.5(6) .
C15 N1 C14 119.4(5) .
C15 N1 C17 122.6(5) .
C14 N1 C17 118.0(5) .
C7 N2 C8 120.8(5) .
C7 N2 C10 119.4(5) .
C8 N2 C10 119.8(5) .
C19 N3 C21 121.1(6) .
C19 N3 C20 120.2(6) .
C21 N3 C20 118.6(5) .
O1 C1 O2 122.8(5) .
O1 C1 C2 119.7(5) .
O2 C1 C2 117.5(5) .
C3 C2 C4 120.3(5) .
C3 C2 C1 119.9(5) .
C4 C2 C1 119.8(5) .
C4 C3 C2 120.0(5) 2_756
C4 C3 H3 120.0 2_756
C2 C3 H3 120.0 .
C3 C4 C2 119.7(5) 2_756
C3 C4 H4 120.2 2_756
C2 C4 H4 120.2 .
O3 C5 C6 123.7(5) .
O3 C5 C9 118.4(5) .
C6 C5 C9 118.0(5) .
C7 C6 C5 120.3(5) .
C7 C6 H6 119.9 .
C5 C6 H6 119.9 .
N2 C7 C6 121.6(5) .
N2 C7 H7 119.2 .
C6 C7 H7 119.2 .
N2 C8 C9 119.7(5) .
N2 C8 C11 119.6(5) .
C9 C8 C11 120.7(5) .
O4 C9 C8 121.4(5) .
O4 C9 C5 119.0(5) .
C8 C9 C5 119.6(5) .
N2 C10 H10A 109.5 .
N2 C10 H10B 109.5 .
H10A C10 H10B 109.5 .
N2 C10 H10C 109.5 .
H10A C10 H10C 109.5 .
H10B C10 H10C 109.5 .
C8 C11 H11A 109.5 .
C8 C11 H11B 109.5 .
H11A C11 H11B 109.5 .
C8 C11 H11C 109.5 .
H11A C11 H11C 109.5 .
H11B C11 H11C 109.5 .
O5 C12 C16 120.3(5) .
O5 C12 C13 123.1(5) .
C16 C12 C13 116.6(5) .
C14 C13 C12 121.3(6) .
C14 C13 H13 119.4 .
C12 C13 H13 119.4 .
C13 C14 N1 121.5(5) .
C13 C14 H14 119.2 .
N1 C14 H14 119.2 .
N1 C15 C16 119.5(5) .
N1 C15 C18 118.0(5) .
C16 C15 C18 122.5(6) .
O6 C16 C15 119.2(5) .
O6 C16 C12 119.2(5) .
C15 C16 C12 121.7(5) .
N1 C17 H17A 109.5 .
N1 C17 H17B 109.5 .
H17A C17 H17B 109.5 .
N1 C17 H17C 109.5 .
H17A C17 H17C 109.5 .
H17B C17 H17C 109.5 .
C15 C18 H18A 109.5 .
C15 C18 H18B 109.5 .
H18A C18 H18B 109.5 .
C15 C18 H18C 109.5 .
H18A C18 H18C 109.5 .
H18B C18 H18C 109.5 .
O8 C19 N3 124.6(6) .
O8 C19 H19 117.7 .
N3 C19 H19 117.7 .
N3 C20 H20A 109.5 .
N3 C20 H20B 109.5 .
H20A C20 H20B 109.5 .
N3 C20 H20C 109.5 .
H20A C20 H20C 109.5 .
H20B C20 H20C 109.5 .
N3 C21 H21A 109.5 .
N3 C21 H21B 109.5 .
H21A C21 H21B 109.5 .
N3 C21 H21C 109.5 .
H21A C21 H21C 109.5 .
H21B C21 H21C 109.5 .

loop_
_geom_bond_atom_site_label_1
_geom_bond_atom_site_label_2
_geom_bond_distance
_geom_bond_site_symmetry_2
Bi1 O6 2.172(4) .
Bi1 O4 2.259(4) .
Bi1 O3 2.314(4) .
Bi1 O5 2.325(4) .
Bi1 O2 2.486(4) .
Bi1 O1 2.709(4) .
O1 C1 1.251(7) .
O2 C1 1.272(7) .
O3 C5 1.303(6) .
O4 C9 1.334(7) .
O5 C12 1.286(7) .
O6 C16 1.371(7) .
O7 H7A 0.979(5) .
O7 H7B 0.980(5) .
O8 C19 1.230(8) .
N1 C15 1.374(7) .
N1 C14 1.395(8) .
N1 C17 1.459(7) .
N2 C7 1.349(8) .
N2 C8 1.368(8) .
N2 C10 1.467(7) .
N3 C19 1.335(8) .
N3 C21 1.446(9) .
N3 C20 1.454(8) .
C1 C2 1.502(8) .
C2 C3 1.395(8) .
C2 C4 1.396(8) .
C3 C4 1.392(8) 2_756
C3 H3 0.9500 .
C4 C3 1.392(8) 2_756
C4 H4 0.9500 .
C5 C6 1.397(8) .
C5 C9 1.419(8) .
C6 C7 1.361(8) .
C6 H6 0.9500 .
C7 H7 0.9500 .
C8 C9 1.392(8) .
C8 C11 1.498(8) .
C10 H10A 0.9800 .
C10 H10B 0.9800 .
C10 H10C 0.9800 .
C11 H11A 0.9800 .
C11 H11B 0.9800 .
C11 H11C 0.9800 .
C12 C16 1.393(8) .
C12 C13 1.428(8) .
C13 C14 1.317(9) .
C13 H13 0.9500 .
C14 H14 0.9500 .
C15 C16 1.380(8) .
C15 C18 1.489(9) .
C17 H17A 0.9800 .
C17 H17B 0.9800 .
C17 H17C 0.9800 .
C18 H18A 0.9800 .
C18 H18B 0.9800 .
C18 H18C 0.9800 .
C19 H19 0.9500 .
C20 H20A 0.9800 .
C20 H20B 0.9800 .
C20 H20C 0.9800 .
C21 H21A 0.9800 .
C21 H21B 0.9800 .
C21 H21C 0.9800 .

loop_
_geom_torsion_atom_site_label_1
_geom_torsion_atom_site_label_2
_geom_torsion_atom_site_label_3
_geom_torsion_atom_site_label_4
_geom_torsion
_geom_torsion_site_symmetry_4
O6 Bi1 O1 C1 93.5(4) .
O4 Bi1 O1 C1 135.8(4) .
O3 Bi1 O1 C1 18.0(4) .
O5 Bi1 O1 C1 169.1(4) .
O2 Bi1 O1 C1 2.2(3) .
O6 Bi1 O2 C1 -81.3(4) .
O4 Bi1 O2 C1 -156.1(3) .
O3 Bi1 O2 C1 -167.7(4) .
O5 Bi1 O2 C1 -19.0(4) .
O1 Bi1 O2 C1 -2.2(3) .
O6 Bi1 O3 C5 94.6(4) .
O4 Bi1 O3 C5 6.2(3) .
O5 Bi1 O3 C5 44.6(5) .
O2 Bi1 O3 C5 178.7(4) .
O1 Bi1 O3 C5 166.0(3) .
O6 Bi1 O4 C9 -90.4(4) .
O3 Bi1 O4 C9 -5.3(4) .
O5 Bi1 O4 C9 -164.8(4) .
O2 Bi1 O4 C9 -16.8(5) .
O1 Bi1 O4 C9 -131.5(4) .
O6 Bi1 O5 C12 2.5(4) .
O4 Bi1 O5 C12 91.7(4) .
O3 Bi1 O5 C12 55.0(5) .
O2 Bi1 O5 C12 -63.4(4) .
O1 Bi1 O5 C12 -76.4(4) .
O4 Bi1 O6 C16 -84.9(3) .
O3 Bi1 O6 C16 -157.0(4) .
O5 Bi1 O6 C16 -3.4(3) .
O2 Bi1 O6 C16 131.4(4) .
O1 Bi1 O6 C16 80.6(3) .
Bi1 O1 C1 O2 -3.9(6) .
Bi1 O1 C1 C2 175.4(5) .
Bi1 O2 C1 O1 4.3(6) .
Bi1 O2 C1 C2 -175.1(4) .
O1 C1 C2 C3 -7.9(8) .
O2 C1 C2 C3 171.5(5) .
O1 C1 C2 C4 173.6(5) .
O2 C1 C2 C4 -6.9(8) .
C4 C2 C3 C4 -1.4(9) 2_756
C1 C2 C3 C4 -179.9(5) 2_756
C3 C2 C4 C3 1.4(9) 2_756
C1 C2 C4 C3 179.9(5) 2_756
Bi1 O3 C5 C6 175.0(4) .
Bi1 O3 C5 C9 -6.4(6) .
O3 C5 C6 C7 177.7(5) .
C9 C5 C6 C7 -1.0(8) .
C8 N2 C7 C6 1.4(9) .
C10 N2 C7 C6 -179.4(5) .
C5 C6 C7 N2 0.5(9) .
C7 N2 C8 C9 -2.6(8) .
C10 N2 C8 C9 178.2(5) .
C7 N2 C8 C11 178.8(5) .
C10 N2 C8 C11 -0.4(8) .
Bi1 O4 C9 C8 -175.2(4) .
Bi1 O4 C9 C5 4.2(6) .
N2 C8 C9 O4 -178.6(5) .
C11 C8 C9 O4 -0.1(8) .
N2 C8 C9 C5 2.1(8) .
C11 C8 C9 C5 -179.4(5) .
O3 C5 C9 O4 1.6(8) .
C6 C5 C9 O4 -179.6(5) .
O3 C5 C9 C8 -179.0(5) .
C6 C5 C9 C8 -0.3(8) .
Bi1 O5 C12 C16 -1.3(7) .
Bi1 O5 C12 C13 178.8(4) .
O5 C12 C13 C14 -179.3(6) .
C16 C12 C13 C14 0.8(9) .
C12 C13 C14 N1 -0.3(9) .
C15 N1 C14 C13 0.8(9) .
C17 N1 C14 C13 179.1(6) .
C14 N1 C15 C16 -1.9(8) .
C17 N1 C15 C16 179.9(5) .
C14 N1 C15 C18 176.7(5) .
C17 N1 C15 C18 -1.5(8) .
Bi1 O6 C16 C15 -175.9(4) .
Bi1 O6 C16 C12 4.1(6) .
N1 C15 C16 O6 -177.5(5) .
C18 C15 C16 O6 3.9(9) .
N1 C15 C16 C12 2.5(9) .
C18 C15 C16 C12 -176.1(6) .
O5 C12 C16 O6 -1.8(8) .
C13 C12 C16 O6 178.1(5) .
O5 C12 C16 C15 178.2(5) .
C13 C12 C16 C15 -1.9(8) .
C21 N3 C19 O8 -2.6(10) .
C20 N3 C19 O8 -178.9(7) .
